data_4312462
loop_
_publ_author_name
'Zhimin Dai'
'Zhan Shi'
'Guanghua Li'
'Dong Zhang'
'Wensheng Fu'
'Haiying Jin'
'Wei Xu'
'Shouhua Feng'

_publ_contact_author
;
      Feng,Shouhua
      College of Chemistry
      Jilin University
      Changchun, 130023
      P. R. China
;
_publ_section_title
;
 Hydrothermal Syntheses, Crystal Structures, and Magnetic Properties of
 Inorganic-Organic Hybrid Vanadium Selenites with Zero- to
 Three-Dimensional Structures: (1,10-Phenanthroline)2V2SeO7,
 (2,2'-Bipyridine)VSeO4, (4,4'-Bipyridine)V2Se2O8, and
 (4,4'-Bipyridine)2V4Se3O15.H2O
;
_journal_name_full 'Inorganic Chemistry'
_journal_page_first 7396
_journal_page_last 7402
_journal_paper_doi 10.1021/ic030165j
_journal_volume 42
_journal_year 2003
_chemical_formula_moiety 'C20 H18 N4 O16 Se3 V4'
_chemical_formula_sum 'C20 H18 N4 O16 Se3 V4'
_chemical_formula_weight 1011.02
_chemical_melting_point ?
_chemical_name_systematic
;
 ?
;
_space_group_IT_number 7
_symmetry_cell_setting monoclinic
_symmetry_space_group_name_Hall 'P -2yc'
_symmetry_space_group_name_H-M 'P 1 c 1'
_atom_sites_solution_hydrogens geom
_atom_sites_solution_primary direct
_atom_sites_solution_secondary difmap
_audit_creation_method SHELXL-97
_cell_angle_alpha 90.00
_cell_angle_beta 99.389(4)
_cell_angle_gamma 90.00
_cell_formula_units_Z 2
_cell_length_a 7.9889(9)
_cell_length_b 7.8448(9)
_cell_length_c 23.048(3)
_cell_measurement_temperature 293(2)
_cell_volume 1425.1(3)
_computing_cell_refinement 'Bruker SMART'
_computing_data_collection 'Bruker SMART'
_computing_data_reduction 'Bruker SAINT'
_computing_molecular_graphics SHELXP-97
_computing_publication_material SHELXTL
_computing_structure_refinement 'SHELXL-97 (Sheldrick, 1997)'
_computing_structure_solution 'SHELXS-97 (Sheldrick, 1990)'
_diffrn_ambient_temperature 293(2)
_diffrn_measured_fraction_theta_full 1.000
_diffrn_measured_fraction_theta_max 1.000
_diffrn_measurement_device_type 'CCD area detector'
_diffrn_measurement_method 'phi and omega scans'
_diffrn_radiation_monochromator graphite
_diffrn_radiation_source 'fine-focus sealed tube'
_diffrn_radiation_type MoK\a
_diffrn_radiation_wavelength 0.71073
_diffrn_reflns_av_R_equivalents 0.0254
_diffrn_reflns_av_sigmaI/netI 0.0332
_diffrn_reflns_limit_h_max 8
_diffrn_reflns_limit_h_min -8
_diffrn_reflns_limit_k_max 8
_diffrn_reflns_limit_k_min -5
_diffrn_reflns_limit_l_max 25
_diffrn_reflns_limit_l_min -25
_diffrn_reflns_number 6497
_diffrn_reflns_theta_full 23.25
_diffrn_reflns_theta_max 23.25
_diffrn_reflns_theta_min 1.79
_diffrn_standards_decay_% none
_diffrn_standards_interval_count none
_diffrn_standards_interval_time none
_diffrn_standards_number none
_exptl_absorpt_coefficient_mu 5.188
_exptl_absorpt_correction_T_max 0.3092
_exptl_absorpt_correction_T_min 0.2451
_exptl_absorpt_correction_type empirical
_exptl_absorpt_process_details SADABS
_exptl_crystal_colour Black
_exptl_crystal_density_diffrn 2.356
_exptl_crystal_density_meas ?
_exptl_crystal_density_method 'not measured'
_exptl_crystal_description Block
_exptl_crystal_F_000 976
_exptl_crystal_size_max 0.40
_exptl_crystal_size_mid 0.37
_exptl_crystal_size_min 0.34
_refine_diff_density_max 0.784
_refine_diff_density_min -0.360
_refine_diff_density_rms 0.068
_refine_ls_abs_structure_details 'Flack H D (1983), Acta Cryst. A39, 876-881'
_refine_ls_abs_structure_Flack 0.00
_refine_ls_extinction_method none
_refine_ls_goodness_of_fit_ref 1.022
_refine_ls_hydrogen_treatment mixed
_refine_ls_matrix_type full
_refine_ls_number_parameters 424
_refine_ls_number_reflns 3848
_refine_ls_number_restraints 2
_refine_ls_restrained_S_all 1.021
_refine_ls_R_factor_all 0.0233
_refine_ls_R_factor_gt 0.0223
_refine_ls_shift/su_max 0.003
_refine_ls_shift/su_mean 0.000
_refine_ls_structure_factor_coef Fsqd
_refine_ls_weighting_details 'calc w=1/[\s^2^(Fo^2^)+(0.0345P)^2^+0.0000P] where P=(Fo^2^+2Fc^2^)/3'
_refine_ls_weighting_scheme calc
_refine_ls_wR_factor_gt 0.0558
_refine_ls_wR_factor_ref 0.0561
_reflns_number_gt 3730
_reflns_number_total 3848
_reflns_threshold_expression >2sigma(I)
_cod_data_source_file ic030165j_1.cif
_cod_data_source_block Compound4
_cod_depositor_comments
;
The following automatic conversions were performed:
'_symmetry_cell_setting' value 'Monoclinic' changed to 'monoclinic'
according to '/home/adriana/struct/CIF-dictionaries/cif_core.dic'
dictionary named 'cif_core.dic' version 2.4.1 from 2010-06-29.

Automatic conversion script
Id: cif_fix_enum 1555 2011-01-17 13:19:09Z saulius 

The following automatic conversions were performed:

'_chemical_melting_point' value 'not measured' was changed to '?' -
the value is undefined or not given.

Automatic conversion script
Id: cif_fix_values 1569 2011-02-09 13:29:24Z adriana 

The following automatic conversions were performed:

'_exptl_crystal_density_meas' value 'none' was changed to '?' - the
value is perceived as not measured.

Automatic conversion script
Id: cif_fix_values 3008 2015-01-20 13:52:24Z robertas 
;
_cod_database_code 4312462

loop_
_symmetry_equiv_pos_as_xyz
'x, y, z'
'x, -y, z+1/2'

loop_
_atom_site_label
_atom_site_type_symbol
_atom_site_fract_x
_atom_site_fract_y
_atom_site_fract_z
_atom_site_U_iso_or_equiv
_atom_site_adp_type
_atom_site_occupancy
_atom_site_symmetry_multiplicity
_atom_site_calc_flag
_atom_site_refinement_flags
_atom_site_disorder_assembly
_atom_site_disorder_group
V1 V 0.87821(11) -0.21741(11) 0.24917(4) 0.0177(2) Uani 1 1 d . . .
V2 V 0.48590(11) -0.25613(11) 0.28290(4) 0.0186(2) Uani 1 1 d . . .
V3 V 0.97243(11) -1.32909(12) 0.59829(4) 0.0179(2) Uani 1 1 d . . .
V4 V 1.38953(10) -1.25147(11) 0.57743(4) 0.0155(2) Uani 1 1 d . . .
Se1 Se 0.57095(6) 0.03556(7) 0.19489(2) 0.01782(13) Uani 1 1 d . . .
Se2 Se 1.18898(6) -0.38291(7) 0.17596(2) 0.01716(13) Uani 1 1 d . . .
Se3 Se 0.66134(6) -1.49824(7) 0.64522(2) 0.01801(13) Uani 1 1 d . . .
O1 O 0.6964(5) -0.1933(5) 0.29560(15) 0.0196(8) Uani 1 1 d . . .
O2 O 0.7384(5) -0.0857(5) 0.18436(17) 0.0253(9) Uani 1 1 d . . .
O3 O 1.0158(5) -0.2705(5) 0.18694(16) 0.0250(9) Uani 1 1 d . . .
O4 O 0.9965(5) -0.0720(5) 0.28169(18) 0.0288(9) Uani 1 1 d . . .
O5 O 0.4300(5) -0.1116(5) 0.21417(17) 0.0289(10) Uani 1 1 d . . .
O6 O 0.4053(5) -0.1589(5) 0.33235(17) 0.0287(10) Uani 1 1 d . . .
O7 O 1.1862(4) -1.3110(5) 0.56425(15) 0.0229(9) Uani 1 1 d . . .
O8 O 0.7816(4) -1.3187(5) 0.64427(17) 0.0225(8) Uani 1 1 d . . .
O9 O 0.9068(5) -1.4929(5) 0.56013(17) 0.0263(9) Uani 1 1 d . . .
O10 O 1.0688(5) -1.0849(5) 0.64942(19) 0.0337(11) Uani 1 1 d . . .
O11 O 1.1106(5) -1.4177(5) 0.67082(16) 0.0218(9) Uani 1 1 d . . .
O12 O 1.4887(5) -1.3346(5) 0.52908(17) 0.0252(9) Uani 1 1 d . . .
O13 O 1.4666(4) -1.3978(5) 0.64346(16) 0.0203(8) Uani 1 1 d . . .
O14 O 0.4775(5) 0.0577(5) 0.12433(17) 0.0218(9) Uani 1 1 d . . .
O15 O 1.3085(5) -0.4036(5) 0.24396(16) 0.0221(9) Uani 1 1 d . . .
O16 O 0.6992(5) -1.5633(5) 0.71509(17) 0.0236(9) Uani 1 1 d . . .
N1 N 0.9919(5) -0.4074(6) 0.3097(2) 0.0201(11) Uani 1 1 d . . .
N2 N 1.3178(6) -1.0326(6) 0.51858(19) 0.0194(10) Uani 1 1 d . . .
N3 N 0.5518(6) -0.4784(6) 0.3366(2) 0.0215(11) Uani 1 1 d . . .
N4 N 0.8605(5) -1.1389(6) 0.5360(2) 0.0218(11) Uani 1 1 d . . .
C1 C 0.9853(8) -0.5745(8) 0.2979(3) 0.0281(14) Uani 1 1 d . . .
H1 H 0.9346 -0.6105 0.2607 0.080 Uiso 1 1 calc . . .
C2 C 1.0517(8) -0.6969(8) 0.3392(3) 0.0296(14) Uani 1 1 d . . .
H2 H 1.0444 -0.8119 0.3294 0.080 Uiso 1 1 calc . . .
C3 C 1.1284(7) -0.6473(7) 0.3949(2) 0.0213(13) Uani 1 1 d . . .
C4 C 1.1371(8) -0.4734(7) 0.4065(3) 0.0279(14) Uani 1 1 d . . .
H4 H 1.1880 -0.4339 0.4432 0.080 Uiso 1 1 calc . . .
C5 C 1.0701(7) -0.3596(7) 0.3634(2) 0.0236(13) Uani 1 1 d . . .
H5 H 1.0794 -0.2437 0.3718 0.080 Uiso 1 1 calc . . .
C6 C 1.3226(7) -1.0488(7) 0.4614(2) 0.0235(13) Uani 1 1 d . . .
H6 H 1.3687 -1.1479 0.4485 0.080 Uiso 1 1 calc . . .
C7 C 1.2633(7) -0.9277(7) 0.4207(2) 0.0242(13) Uani 1 1 d . . .
H7 H 1.2678 -0.9466 0.3811 0.080 Uiso 1 1 calc . . .
C8 C 1.1966(7) -0.7769(8) 0.4380(3) 0.0250(14) Uani 1 1 d . . .
C9 C 1.1951(8) -0.7585(8) 0.4982(3) 0.0290(14) Uani 1 1 d . . .
H9 H 1.1545 -0.6585 0.5126 0.080 Uiso 1 1 calc . . .
C10 C 1.2536(8) -0.8878(8) 0.5359(3) 0.0273(15) Uani 1 1 d . . .
H10 H 1.2483 -0.8742 0.5757 0.080 Uiso 1 1 calc . . .
C11 C 0.5518(8) -0.6390(8) 0.3174(2) 0.0283(14) Uani 1 1 d . . .
H11 H 0.5116 -0.6602 0.2778 0.080 Uiso 1 1 calc . . .
C12 C 0.6084(8) -0.7750(7) 0.3532(3) 0.0299(14) Uani 1 1 d . . .
H12 H 0.6075 -0.8846 0.3378 0.080 Uiso 1 1 calc . . .
C13 C 0.6669(7) -0.7464(7) 0.4128(2) 0.0215(13) Uani 1 1 d . . .
C14 C 0.6610(9) -0.5808(8) 0.4329(2) 0.0322(15) Uani 1 1 d . . .
H14 H 0.6947 -0.5568 0.4726 0.080 Uiso 1 1 calc . . .
C15 C 0.6053(8) -0.4512(8) 0.3942(3) 0.0329(15) Uani 1 1 d . . .
H15 H 0.6046 -0.3404 0.4085 0.080 Uiso 1 1 calc . . .
C16 C 0.8724(7) -1.1546(8) 0.4775(2) 0.0280(14) Uani 1 1 d . . .
H16 H 0.9252 -1.2503 0.4650 0.080 Uiso 1 1 calc . . .
C17 C 0.8080(8) -1.0322(7) 0.4368(3) 0.0287(14) Uani 1 1 d . . .
H17 H 0.8161 -1.0477 0.3974 0.080 Uiso 1 1 calc . . .
C18 C 0.7311(7) -0.8859(7) 0.4542(2) 0.0223(13) Uani 1 1 d . . .
C19 C 0.7200(8) -0.8739(8) 0.5139(3) 0.0278(14) Uani 1 1 d . . .
H19 H 0.6689 -0.7792 0.5279 0.080 Uiso 1 1 calc . . .
C20 C 0.7842(8) -1.0010(8) 0.5521(3) 0.0284(14) Uani 1 1 d . . .
H20 H 0.7734 -0.9897 0.5915 0.080 Uiso 1 1 calc . . .

loop_
_atom_site_aniso_label
_atom_site_aniso_U_11
_atom_site_aniso_U_22
_atom_site_aniso_U_33
_atom_site_aniso_U_23
_atom_site_aniso_U_13
_atom_site_aniso_U_12
V1 0.0181(5) 0.0164(5) 0.0184(5) 0.0023(4) 0.0021(4) 0.0018(4)
V2 0.0210(5) 0.0167(5) 0.0172(5) 0.0015(4) 0.0004(4) -0.0015(4)
V3 0.0170(5) 0.0174(5) 0.0188(5) 0.0029(4) 0.0011(4) -0.0012(4)
V4 0.0166(5) 0.0143(5) 0.0150(5) 0.0003(4) 0.0007(4) -0.0003(4)
Se1 0.0198(3) 0.0170(3) 0.0158(3) 0.0005(2) 0.0006(2) 0.0016(2)
Se2 0.0165(3) 0.0179(3) 0.0168(3) -0.0004(2) 0.0022(2) 0.0002(2)
Se3 0.0185(3) 0.0169(3) 0.0179(3) 0.0000(2) 0.0009(2) 0.0003(2)
O1 0.024(2) 0.017(2) 0.018(2) -0.0007(16) 0.0025(16) 0.0004(17)
O2 0.029(2) 0.024(2) 0.023(2) 0.0054(18) 0.0074(19) 0.0086(18)
O3 0.021(2) 0.032(2) 0.023(2) -0.0010(18) 0.0034(17) 0.0046(17)
O4 0.032(2) 0.019(2) 0.034(2) -0.0005(19) -0.0002(19) -0.0037(18)
O5 0.022(2) 0.035(3) 0.027(2) 0.011(2) -0.0009(18) -0.0054(19)
O6 0.030(2) 0.025(2) 0.032(2) -0.0033(19) 0.0080(19) 0.0009(18)
O7 0.020(2) 0.027(2) 0.021(2) 0.0060(18) -0.0011(17) -0.0005(17)
O8 0.0146(18) 0.022(2) 0.032(2) 0.0000(17) 0.0069(16) -0.0035(16)
O9 0.026(2) 0.025(2) 0.028(2) -0.0018(17) 0.0048(19) -0.0051(17)
O10 0.036(3) 0.024(2) 0.041(3) -0.005(2) 0.008(2) -0.0020(19)
O11 0.024(2) 0.021(2) 0.019(2) 0.0011(17) -0.0004(17) 0.0016(17)
O12 0.029(2) 0.024(2) 0.024(2) 0.0001(18) 0.0100(18) 0.0036(18)
O13 0.0172(18) 0.022(2) 0.022(2) 0.0081(17) 0.0020(16) 0.0024(16)
O14 0.027(2) 0.0154(19) 0.021(2) 0.0012(17) -0.0024(17) 0.0000(17)
O15 0.021(2) 0.022(2) 0.021(2) 0.0021(17) -0.0021(17) -0.0008(17)
O16 0.025(2) 0.019(2) 0.025(2) 0.0012(17) -0.0012(18) 0.0063(17)
N1 0.017(2) 0.016(2) 0.027(3) 0.001(2) 0.001(2) 0.0012(19)
N2 0.022(2) 0.020(2) 0.015(2) -0.004(2) -0.0003(19) 0.000(2)
N3 0.028(3) 0.019(3) 0.017(3) 0.000(2) 0.001(2) -0.002(2)
N4 0.018(2) 0.019(3) 0.029(3) 0.004(2) 0.002(2) -0.002(2)
C1 0.031(3) 0.024(3) 0.026(3) 0.001(3) -0.003(3) 0.002(3)
C2 0.040(4) 0.020(3) 0.027(3) -0.001(3) 0.000(3) 0.004(3)
C3 0.023(3) 0.024(3) 0.016(3) 0.006(3) 0.001(3) 0.004(3)
C4 0.030(3) 0.025(3) 0.026(3) -0.002(3) -0.004(3) 0.003(3)
C5 0.030(3) 0.017(3) 0.022(3) -0.001(2) 0.000(3) 0.002(3)
C6 0.026(3) 0.022(3) 0.021(3) 0.002(3) 0.000(3) 0.004(3)
C7 0.031(3) 0.021(3) 0.022(3) -0.001(3) 0.009(3) 0.006(3)
C8 0.022(3) 0.024(3) 0.028(3) 0.001(3) -0.003(3) -0.001(3)
C9 0.045(4) 0.023(3) 0.017(3) -0.002(3) 0.001(3) 0.013(3)
C10 0.038(4) 0.026(4) 0.019(3) -0.005(3) 0.007(3) 0.005(3)
C11 0.046(4) 0.026(3) 0.012(3) 0.000(3) 0.004(3) -0.002(3)
C12 0.043(4) 0.022(3) 0.023(3) -0.002(3) 0.002(3) 0.000(3)
C13 0.022(3) 0.020(3) 0.024(3) 0.000(3) 0.007(3) 0.001(2)
C14 0.049(4) 0.029(4) 0.014(3) 0.002(3) -0.008(3) 0.005(3)
C15 0.049(4) 0.020(3) 0.025(4) 0.000(3) -0.008(3) 0.004(3)
C16 0.030(3) 0.030(4) 0.023(3) 0.000(3) 0.002(3) 0.006(3)
C17 0.037(4) 0.028(3) 0.019(3) 0.003(3) -0.003(3) 0.006(3)
C18 0.025(3) 0.021(3) 0.019(3) 0.000(3) -0.003(2) 0.001(3)
C19 0.026(3) 0.027(3) 0.032(4) 0.002(3) 0.009(3) 0.010(3)
C20 0.030(3) 0.032(4) 0.024(3) 0.006(3) 0.006(3) 0.006(3)

loop_
_atom_type_symbol
_atom_type_description
_atom_type_scat_dispersion_real
_atom_type_scat_dispersion_imag
_atom_type_scat_source
C C 0.0033 0.0016 'International Tables Vol C Tables 4.2.6.8 and 6.1.1.4'
H H 0.0000 0.0000 'International Tables Vol C Tables 4.2.6.8 and 6.1.1.4'
N N 0.0061 0.0033 'International Tables Vol C Tables 4.2.6.8 and 6.1.1.4'
O O 0.0106 0.0060 'International Tables Vol C Tables 4.2.6.8 and 6.1.1.4'
V V 0.3005 0.5294 'International Tables Vol C Tables 4.2.6.8 and 6.1.1.4'
Se Se -0.0929 2.2259 'International Tables Vol C Tables 4.2.6.8 and 6.1.1.4'

loop_
_geom_angle_atom_site_label_1
_geom_angle_atom_site_label_2
_geom_angle_atom_site_label_3
_geom_angle
_geom_angle_site_symmetry_1
_geom_angle_site_symmetry_3
_geom_angle_publ_flag
O4 V1 O1 96.34(18) . . ?
O4 V1 O3 97.72(19) . . ?
O1 V1 O3 164.96(16) . . ?
O4 V1 O2 101.44(19) . . ?
O1 V1 O2 89.11(15) . . ?
O3 V1 O2 82.91(15) . . ?
O4 V1 N1 92.06(19) . . ?
O1 V1 N1 89.14(16) . . ?
O3 V1 N1 95.65(16) . . ?
O2 V1 N1 166.50(17) . . ?
O4 V1 O16 171.93(18) . 2_534 ?
O1 V1 O16 77.39(14) . 2_534 ?
O3 V1 O16 89.04(15) . 2_534 ?
O2 V1 O16 83.71(16) . 2_534 ?
N1 V1 O16 82.85(16) . 2_534 ?
O6 V2 O1 103.77(19) . . ?
O6 V2 O15 105.50(19) . 1_455 ?
O1 V2 O15 150.16(17) . 1_455 ?
O6 V2 O5 103.8(2) . . ?
O1 V2 O5 93.41(16) . . ?
O15 V2 O5 85.23(16) 1_455 . ?
O6 V2 N3 93.76(19) . . ?
O1 V2 N3 89.63(17) . . ?
O15 V2 N3 82.80(17) 1_455 . ?
O5 V2 N3 160.88(18) . . ?
O9 V3 O11 105.74(19) . . ?
O9 V3 O8 96.59(17) . . ?
O11 V3 O8 86.27(15) . . ?
O9 V3 O7 93.77(18) . . ?
O11 V3 O7 87.80(15) . . ?
O8 V3 O7 169.14(16) . . ?
O9 V3 N4 97.27(19) . . ?
O11 V3 N4 156.90(17) . . ?
O8 V3 N4 93.17(16) . . ?
O7 V3 N4 88.72(16) . . ?
O9 V3 O10 177.23(18) . . ?
O11 V3 O10 76.50(15) . . ?
O8 V3 O10 85.14(16) . . ?
O7 V3 O10 84.63(15) . . ?
N4 V3 O10 80.45(17) . . ?
O12 V4 O7 109.6(2) . . ?
O12 V4 O13 100.14(18) . . ?
O7 V4 O13 98.82(17) . . ?
O12 V4 O14 122.16(19) . 2_645 ?
O7 V4 O14 125.22(18) . 2_645 ?
O13 V4 O14 89.23(16) . 2_645 ?
O12 V4 N2 89.84(18) . . ?
O7 V4 N2 87.61(18) . . ?
O13 V4 N2 165.44(16) . . ?
O14 V4 N2 76.44(16) 2_645 . ?
O14 Se1 O2 98.97(19) . . ?
O14 Se1 O5 96.48(18) . . ?
O2 Se1 O5 103.05(18) . . ?
O11 Se2 O3 101.02(18) 2_534 . ?
O11 Se2 O15 97.04(18) 2_534 . ?
O3 Se2 O15 105.11(17) . . ?
O16 Se3 O8 104.54(19) . . ?
O16 Se3 O13 100.47(17) . 1_455 ?
O8 Se3 O13 97.39(18) . 1_455 ?
V2 O1 V1 132.1(2) . . ?
Se1 O2 V1 122.8(2) . . ?
Se2 O3 V1 141.1(2) . . ?
Se1 O5 V2 122.0(2) . . ?
V4 O7 V3 144.8(2) . . ?
Se3 O8 V3 117.0(2) . . ?
Se2 O11 V3 122.5(2) 2_535 . ?
Se3 O13 V4 117.29(19) 1_655 . ?
Se1 O14 V4 133.3(2) . 2_444 ?
Se2 O15 V2 128.9(2) . 1_655 ?
Se3 O16 V1 124.4(2) . 2_535 ?
C1 N1 C5 117.2(5) . . ?
C1 N1 V1 123.5(4) . . ?
C5 N1 V1 119.3(4) . . ?
C6 N2 C10 116.9(5) . . ?
C6 N2 V4 119.2(4) . . ?
C10 N2 V4 123.5(4) . . ?
C11 N3 C15 117.5(5) . . ?
C11 N3 V2 125.8(4) . . ?
C15 N3 V2 116.6(4) . . ?
C20 N4 C16 117.3(5) . . ?
C20 N4 V3 122.4(4) . . ?
C16 N4 V3 120.2(4) . . ?
N1 C1 C2 122.5(5) . . ?
N1 C1 H1 118.7 . . ?
C2 C1 H1 118.7 . . ?
C3 C2 C1 120.1(6) . . ?
C3 C2 H2 120.0 . . ?
C1 C2 H2 120.0 . . ?
C2 C3 C4 117.0(5) . . ?
C2 C3 C8 119.6(5) . . ?
C4 C3 C8 123.4(5) . . ?
C5 C4 C3 119.8(5) . . ?
C5 C4 H4 120.1 . . ?
C3 C4 H4 120.1 . . ?
N1 C5 C4 123.4(5) . . ?
N1 C5 H5 118.3 . . ?
C4 C5 H5 118.3 . . ?
N2 C6 C7 123.5(5) . . ?
N2 C6 H6 118.3 . . ?
C7 C6 H6 118.3 . . ?
C6 C7 C8 120.3(5) . . ?
C6 C7 H7 119.9 . . ?
C8 C7 H7 119.9 . . ?
C7 C8 C9 116.2(5) . . ?
C7 C8 C3 121.1(5) . . ?
C9 C8 C3 122.7(5) . . ?
C10 C9 C8 119.8(5) . . ?
C10 C9 H9 120.1 . . ?
C8 C9 H9 120.1 . . ?
N2 C10 C9 123.3(5) . . ?
N2 C10 H10 118.3 . . ?
C9 C10 H10 118.3 . . ?
N3 C11 C12 123.2(5) . . ?
N3 C11 H11 118.4 . . ?
C12 C11 H11 118.4 . . ?
C11 C12 C13 119.3(6) . . ?
C11 C12 H12 120.3 . . ?
C13 C12 H12 120.3 . . ?
C14 C13 C12 117.2(5) . . ?
C14 C13 C18 120.2(5) . . ?
C12 C13 C18 122.6(5) . . ?
C15 C14 C13 120.1(5) . . ?
C15 C14 H14 119.9 . . ?
C13 C14 H14 119.9 . . ?
N3 C15 C14 122.6(6) . . ?
N3 C15 H15 118.7 . . ?
C14 C15 H15 118.7 . . ?
N4 C16 C17 121.8(5) . . ?
N4 C16 H16 119.1 . . ?
C17 C16 H16 119.1 . . ?
C16 C17 C18 120.7(5) . . ?
C16 C17 H17 119.7 . . ?
C18 C17 H17 119.7 . . ?
C17 C18 C19 116.2(5) . . ?
C17 C18 C13 122.9(5) . . ?
C19 C18 C13 120.8(5) . . ?
C20 C19 C18 120.4(5) . . ?
C20 C19 H19 119.8 . . ?
C18 C19 H19 119.8 . . ?
N4 C20 C19 123.6(5) . . ?
N4 C20 H20 118.2 . . ?
C19 C20 H20 118.2 . . ?

loop_
_geom_bond_atom_site_label_1
_geom_bond_atom_site_label_2
_geom_bond_distance
_geom_bond_site_symmetry_2
_geom_bond_publ_flag
V1 O4 1.589(4) . ?
V1 O1 1.949(4) . ?
V1 O3 1.988(4) . ?
V1 O2 2.000(4) . ?
V1 N1 2.140(5) . ?
V1 O16 2.293(4) 2_534 ?
V2 O6 1.592(4) . ?
V2 O1 1.731(4) . ?
V2 O15 1.933(4) 1_455 ?
V2 O5 1.940(4) . ?
V2 N3 2.154(5) . ?
V3 O9 1.597(4) . ?
V3 O11 1.973(4) . ?
V3 O8 1.995(4) . ?
V3 O7 1.998(4) . ?
V3 N4 2.161(5) . ?
V3 O10 2.314(4) . ?
V4 O12 1.607(4) . ?
V4 O7 1.669(4) . ?
V4 O13 1.925(4) . ?
V4 O14 1.930(4) 2_645 ?
V4 N2 2.205(5) . ?
Se1 O14 1.684(4) . ?
Se1 O2 1.691(4) . ?
Se1 O5 1.721(4) . ?
Se2 O11 1.682(4) 2_534 ?
Se2 O3 1.694(4) . ?
Se2 O15 1.705(4) . ?
Se3 O16 1.669(4) . ?
Se3 O8 1.707(4) . ?
Se3 O13 1.738(4) 1_455 ?
O11 Se2 1.682(4) 2_535 ?
O13 Se3 1.738(4) 1_655 ?
O14 V4 1.930(4) 2_444 ?
O15 V2 1.933(4) 1_655 ?
O16 V1 2.293(4) 2_535 ?
N1 C1 1.338(7) . ?
N1 C5 1.346(7) . ?
N2 C6 1.331(7) . ?
N2 C10 1.334(7) . ?
N3 C11 1.336(7) . ?
N3 C15 1.343(7) . ?
N4 C20 1.324(7) . ?
N4 C16 1.371(7) . ?
C1 C2 1.395(9) . ?
C1 H1 0.9300 . ?
C2 C3 1.385(8) . ?
C2 H2 0.9300 . ?
C3 C4 1.390(8) . ?
C3 C8 1.462(8) . ?
C4 C5 1.377(8) . ?
C4 H4 0.9300 . ?
C5 H5 0.9300 . ?
C6 C7 1.364(8) . ?
C6 H6 0.9300 . ?
C7 C8 1.383(8) . ?
C7 H7 0.9300 . ?
C8 C9 1.397(8) . ?
C9 C10 1.368(8) . ?
C9 H9 0.9300 . ?
C10 H10 0.9300 . ?
C11 C12 1.379(8) . ?
C11 H11 0.9300 . ?
C12 C13 1.395(8) . ?
C12 H12 0.9300 . ?
C13 C14 1.383(8) . ?
C13 C18 1.488(8) . ?
C14 C15 1.377(9) . ?
C14 H14 0.9300 . ?
C15 H15 0.9300 . ?
C16 C17 1.382(8) . ?
C16 H16 0.9300 . ?
C17 C18 1.391(8) . ?
C17 H17 0.9300 . ?
C18 C19 1.396(8) . ?
C19 C20 1.374(8) . ?
C19 H19 0.9300 . ?
C20 H20 0.9300 . ?
